data_4020677
loop_
_publ_author_name
'Yoriko Sonoda'
'Yuji Kawanishi'
'Seiji Tsuzuki'
'Midori Goto'

_publ_section_title
;
 Crystalline-State Z,E-Photoisomerization of a Series of
 (Z,E,Z)-1,6-Diphenylhexa-1,3,5-triene 4,4'-Dicarboxylic
 Acid Dialkyl Esters. Chain Length Effects on
 the Crystal Structure and Photoreactivity
;
_journal_name_full 'Journal of Organic Chemistry'
_journal_page_first 9755
_journal_page_last 9763
_journal_paper_doi 10.1021/jo051137g
_journal_volume 70
_journal_year 2005
_chemical_formula_sum 'C28 H32 O4'
_chemical_formula_weight 432.54
_space_group_IT_number 15
_symmetry_cell_setting monoclinic
_symmetry_space_group_name_Hall '-C 2yc'
_symmetry_space_group_name_H-M 'C 1 2/c 1'
_cell_angle_alpha 90.00
_cell_angle_beta 104.2240(10)
_cell_angle_gamma 90.00
_cell_formula_units_Z 4
_cell_length_a 44.904(4)
_cell_length_b 4.6750(4)
_cell_length_c 12.0495(10)
_cell_measurement_temperature 183(2)
_cell_volume 2451.9(4)
_diffrn_ambient_temperature 183(2)
_exptl_crystal_density_diffrn 1.172
_cod_original_sg_symbol_H-M 'C 2/c'
_cod_database_code 4020677

loop_
_symmetry_equiv_pos_as_xyz
'x, y, z'
'-x, y, -z+1/2'
'x+1/2, y+1/2, z'
'-x+1/2, y+1/2, -z+1/2'
'-x, -y, -z'
'x, -y, z-1/2'
'-x+1/2, -y+1/2, -z'
'x+1/2, -y+1/2, z-1/2'

loop_
_atom_site_label
_atom_site_type_symbol
_atom_site_fract_x
_atom_site_fract_y
_atom_site_fract_z
_atom_site_U_iso_or_equiv
_atom_site_adp_type
_atom_site_occupancy
_atom_site_symmetry_multiplicity
_atom_site_calc_flag
_atom_site_refinement_flags
_atom_site_disorder_assembly
_atom_site_disorder_group
C1 C 0.23908(4) 0.2355(4) 0.95058(14) 0.0351(4) Uani 1 1 d . . .
H1 H 0.2243 0.3836 0.9293 0.042 Uiso 1 1 calc R . .
C2 C 0.23701(4) -0.0089(4) 0.87545(15) 0.0369(4) Uani 1 1 d . . .
H2 H 0.2522 -0.1522 0.8995 0.044 Uiso 1 1 calc R . .
C3 C 0.21625(4) -0.0595(4) 0.77570(15) 0.0381(4) Uani 1 1 d . . .
H3 H 0.2189 -0.2318 0.7375 0.046 Uiso 1 1 calc R . .
C4 C 0.18994(4) 0.1198(4) 0.71874(14) 0.0341(4) Uani 1 1 d . . .
C5 C 0.17080(4) 0.2616(4) 0.77694(14) 0.0382(5) Uani 1 1 d . . .
H5 H 0.1742 0.2378 0.8574 0.046 Uiso 1 1 calc R . .
C6 C 0.14707(4) 0.4357(4) 0.71922(14) 0.0389(5) Uani 1 1 d . . .
H6 H 0.1345 0.5313 0.7605 0.047 Uiso 1 1 calc R . .
C7 C 0.14141(4) 0.4719(4) 0.60092(14) 0.0356(4) Uani 1 1 d . . .
C8 C 0.15955(4) 0.3235(4) 0.54151(14) 0.0388(5) Uani 1 1 d . . .
H8 H 0.1557 0.3428 0.4607 0.047 Uiso 1 1 calc R . .
C9 C 0.18313(4) 0.1483(4) 0.59913(15) 0.0388(5) Uani 1 1 d . . .
H9 H 0.1949 0.0453 0.5570 0.047 Uiso 1 1 calc R . .
C10 C 0.11604(4) 0.6669(5) 0.54406(15) 0.0427(5) Uani 1 1 d . . .
C11 C 0.09120(6) 0.8887(6) 0.36493(19) 0.0594(6) Uani 1 1 d . . .
H11A H 0.1002 1.0196 0.3172 0.071 Uiso 1 1 calc R . .
H11B H 0.0820 1.0058 0.4163 0.071 Uiso 1 1 calc R . .
C12 C 0.06672(6) 0.7043(6) 0.2890(2) 0.0678(7) Uani 1 1 d . . .
H12A H 0.0765 0.5763 0.2429 0.081 Uiso 1 1 calc R . .
H12B H 0.0571 0.5829 0.3378 0.081 Uiso 1 1 calc R . .
C13 C 0.04207(6) 0.8784(7) 0.2094(2) 0.0766(8) Uani 1 1 d . . .
H13A H 0.0303 0.9857 0.2552 0.092 Uiso 1 1 calc R . .
H13B H 0.0519 1.0192 0.1685 0.092 Uiso 1 1 calc R . .
C14 C 0.02033(9) 0.6972(10) 0.1233(4) 0.1201(14) Uani 1 1 d . . .
H14A H 0.0313 0.6114 0.0706 0.180 Uiso 1 1 calc R . .
H14B H 0.0035 0.8163 0.0800 0.180 Uiso 1 1 calc R . .
H14C H 0.0120 0.5455 0.1630 0.180 Uiso 1 1 calc R . .
O1 O 0.09875(4) 0.7821(4) 0.59224(13) 0.0726(6) Uani 1 1 d . . .
O2 O 0.11515(4) 0.7053(3) 0.43271(11) 0.0535(4) Uani 1 1 d . . .

loop_
_atom_site_aniso_label
_atom_site_aniso_U_11
_atom_site_aniso_U_22
_atom_site_aniso_U_33
_atom_site_aniso_U_23
_atom_site_aniso_U_13
_atom_site_aniso_U_12
C1 0.0353(9) 0.0414(10) 0.0287(8) 0.0083(7) 0.0083(7) 0.0004(7)
C2 0.0371(10) 0.0431(10) 0.0312(9) 0.0074(7) 0.0096(7) 0.0033(7)
C3 0.0424(10) 0.0440(10) 0.0300(9) 0.0004(7) 0.0128(7) 0.0018(8)
C4 0.0364(9) 0.0419(9) 0.0247(8) 0.0002(7) 0.0085(7) -0.0051(7)
C5 0.0392(10) 0.0579(11) 0.0183(7) 0.0008(7) 0.0086(7) -0.0010(8)
C6 0.0370(9) 0.0569(12) 0.0248(8) -0.0025(8) 0.0112(7) 0.0010(8)
C7 0.0359(9) 0.0473(10) 0.0238(8) -0.0001(7) 0.0075(7) -0.0043(8)
C8 0.0431(10) 0.0545(11) 0.0197(8) -0.0003(7) 0.0095(7) -0.0015(8)
C9 0.0412(10) 0.0518(11) 0.0254(9) -0.0057(7) 0.0122(7) -0.0014(8)
C10 0.0408(10) 0.0590(12) 0.0276(9) 0.0013(8) 0.0075(7) 0.0010(9)
C11 0.0604(14) 0.0708(15) 0.0410(12) 0.0127(10) 0.0010(10) 0.0130(12)
C12 0.0567(14) 0.0789(18) 0.0622(15) 0.0079(13) 0.0040(12) 0.0066(13)
C13 0.0555(15) 0.096(2) 0.0706(18) 0.0207(15) 0.0015(13) 0.0036(15)
C14 0.098(3) 0.134(3) 0.099(3) -0.004(2) -0.030(2) 0.008(2)
O1 0.0697(11) 0.1084(15) 0.0446(9) 0.0178(9) 0.0235(8) 0.0410(11)
O2 0.0603(9) 0.0715(10) 0.0258(7) 0.0062(6) 0.0051(6) 0.0142(8)

loop_
_geom_bond_atom_site_label_1
_geom_bond_atom_site_label_2
_geom_bond_distance
_geom_bond_site_symmetry_2
_geom_bond_publ_flag
C1 C1 1.351(4) 7_557 ?
C1 C2 1.447(3) . ?
C1 H1 0.9500 . ?
C2 C3 1.349(3) . ?
C2 H2 0.9500 . ?
C3 C4 1.473(3) . ?
C3 H3 0.9500 . ?
C4 C5 1.402(2) . ?
C4 C9 1.404(2) . ?
C5 C6 1.385(3) . ?
C5 H5 0.9500 . ?
C6 C7 1.395(2) . ?
C6 H6 0.9500 . ?
C7 C8 1.394(2) . ?
C7 C10 1.488(3) . ?
C8 C9 1.383(3) . ?
C8 H8 0.9500 . ?
C9 H9 0.9500 . ?
C10 O1 1.205(2) . ?
C10 O2 1.344(2) . ?
C11 O2 1.459(2) . ?
C11 C12 1.515(4) . ?
C11 H11A 0.9900 . ?
C11 H11B 0.9900 . ?
C12 C13 1.512(4) . ?
C12 H12A 0.9900 . ?
C12 H12B 0.9900 . ?
C13 C14 1.499(5) . ?
C13 H13A 0.9900 . ?
C13 H13B 0.9900 . ?
C14 H14A 0.9800 . ?
C14 H14B 0.9800 . ?
C14 H14C 0.9800 . ?
